data_4515277
loop_
_publ_author_name
'Zhang, Qiangsheng'
'Wang, Jun'
'Kirillov, Alexander M.'
'Dou, Wei'
'Xu, Cong'
'Xu, Cailing'
'Yang, Lizi'
'Fang, Ran'
'Liu, Weisheng'

_publ_section_title
;
 Multifunctional Ln-MOF Luminescent Probe for Efficient Sensing of
 Fe<sup>3+</sup>, Ce<sup>3+</sup>, and Acetone.
;
_journal_issue 28
_journal_name_full 'ACS applied materials &amp; interfaces'
_journal_page_first 23976
_journal_page_last 23986
_journal_paper_doi 10.1021/acsami.8b06103
_journal_volume 10
_journal_year 2018
_chemical_formula_moiety 'C17.5 H17.5 Gd2 N2 O12'
_chemical_formula_sum 'C17.5 H17.5 Gd2 N2 O12'
_chemical_formula_weight 762.33
_space_group_crystal_system monoclinic
_space_group_IT_number 15
_space_group_name_Hall '-C 2yc'
_space_group_name_H-M_alt 'C 1 2/c 1'
_atom_sites_solution_hydrogens mixed
_atom_sites_solution_primary direct
_audit_creation_date 2018-02-02
_audit_creation_method
;
Olex2 1.2
(compiled 2017.08.10 svn.r3458 for OlexSys, GUI svn.r5381)
;
_cell_angle_alpha 90
_cell_angle_beta 110.400(3)
_cell_angle_gamma 90
_cell_formula_units_Z 8
_cell_length_a 25.809(5)
_cell_length_b 10.2855(16)
_cell_length_c 21.999(4)
_cell_measurement_reflns_used 9994
_cell_measurement_temperature 100.15
_cell_measurement_theta_max 27.567
_cell_measurement_theta_min 2.241
_cell_volume 5473.6(17)
_computing_cell_refinement 'SAINT v8.34A (Bruker, 2013)'
_computing_data_reduction 'SAINT v8.34A (Bruker, 2013)'
_computing_molecular_graphics 'Olex2 (Dolomanov et al., 2009)'
_computing_publication_material 'Olex2 (Dolomanov et al., 2009)'
_computing_structure_refinement 'XL (Sheldrick, 2008)'
_computing_structure_solution 'XS (Sheldrick, 2008)'
_diffrn_ambient_temperature 100.15
_diffrn_measured_fraction_theta_full 0.993
_diffrn_measured_fraction_theta_max 0.993
_diffrn_measurement_device_type 'CCD area detector'
_diffrn_measurement_method 'phi and omega scans'
_diffrn_radiation_monochromator graphite
_diffrn_radiation_type MoK\a
_diffrn_radiation_wavelength 0.71073
_diffrn_reflns_av_R_equivalents 0.0391
_diffrn_reflns_av_unetI/netI 0.0357
_diffrn_reflns_Laue_measured_fraction_full 0.993
_diffrn_reflns_Laue_measured_fraction_max 0.993
_diffrn_reflns_limit_h_max 31
_diffrn_reflns_limit_h_min -31
_diffrn_reflns_limit_k_max 12
_diffrn_reflns_limit_k_min -12
_diffrn_reflns_limit_l_max 27
_diffrn_reflns_limit_l_min -27
_diffrn_reflns_number 19743
_diffrn_reflns_point_group_measured_fraction_full 0.993
_diffrn_reflns_point_group_measured_fraction_max 0.993
_diffrn_reflns_theta_full 25.242
_diffrn_reflns_theta_max 26.021
_diffrn_reflns_theta_min 2.716
_exptl_absorpt_coefficient_mu 4.859
_exptl_absorpt_correction_T_max 0.7456
_exptl_absorpt_correction_T_min 0.3984
_exptl_absorpt_correction_type multi-scan
_exptl_absorpt_process_details
'SADABS-2014/3 (Bruker,2014/3) was used for absorption correction. wR2(int) was 0.1256 before and 0.0416 after correction. The Ratio of minimum to maximum transmission is 0.5343. The \l/2 correction factor is 0.00150.'
_exptl_crystal_colour 'clear light colourless'
_exptl_crystal_colour_lustre clear
_exptl_crystal_colour_modifier light
_exptl_crystal_colour_primary colourless
_exptl_crystal_density_diffrn 1.850
_exptl_crystal_description block
_exptl_crystal_F_000 2884
_exptl_crystal_size_max 0.26
_exptl_crystal_size_mid 0.25
_exptl_crystal_size_min 0.19
_refine_diff_density_max 1.938
_refine_diff_density_min -1.279
_refine_diff_density_rms 0.190
_refine_ls_extinction_method none
_refine_ls_goodness_of_fit_ref 1.070
_refine_ls_hydrogen_treatment constr
_refine_ls_matrix_type full
_refine_ls_number_parameters 307
_refine_ls_number_reflns 5351
_refine_ls_number_restraints 89
_refine_ls_restrained_S_all 1.083
_refine_ls_R_factor_all 0.0416
_refine_ls_R_factor_gt 0.0373
_refine_ls_shift/su_max 0.001
_refine_ls_shift/su_mean 0.000
_refine_ls_structure_factor_coef Fsqd
_refine_ls_weighting_details 'w=1/[\s^2^(Fo^2^)+(0.0299P)^2^+121.4116P] where P=(Fo^2^+2Fc^2^)/3'
_refine_ls_weighting_scheme calc
_refine_ls_wR_factor_gt 0.0856
_refine_ls_wR_factor_ref 0.0875
_reflns_Friedel_coverage 0.000
_reflns_number_gt 4808
_reflns_number_total 5351
_reflns_threshold_expression 'I > 2\s(I)'
_cod_data_source_file Gd.cif
_cod_data_source_block c2cc
_cod_original_cell_volume 5473.5(16)
_cod_original_formula_sum 'C17.50 H17.50 Gd2 N2 O12'
_cod_database_code 4515277
_shelx_shelxl_version_number 2018/1
_shelx_space_group_comment
;
The symmetry employed for this shelxl refinement is uniquely defined
by the following loop, which should always be used as a source of
symmetry information in preference to the above space-group names.
They are only intended as comments.
;
_shelx_estimated_absorpt_t_max 0.459
_shelx_estimated_absorpt_t_min 0.365
_olex2_refinement_description
;
1. Fixed Uiso
 At 1.2 times of:
  All C(H) groups
 At 1.5 times of:
  All C(H,H,H) groups, All O(H,H) groups
2. Restrained distances
 N2-C17
 1.45 with sigma of 0.02
 N2-C18
 1.45 with sigma of 0.02
 C17-N2
 1.45 with sigma of 0.02
 C18-N2
 1.45 with sigma of 0.02
 N2-C16
 1.45 with sigma of 0.02
3. Uiso/Uaniso restraints and constraints
N2 \\sim C16 \\sim C18 \\sim C17 \\sim O9 \\sim O10: within 1.7A with sigma of
0.01 and sigma for terminal atoms of 0.02
Uanis(N2) \\sim Ueq, Uanis(C16) \\sim Ueq, Uanis(C18) \\sim Ueq, Uanis(C17)
\\sim Ueq, Uanis(O9) \\sim Ueq, Uanis(O10) \\sim Ueq: with sigma of 0.005 and
sigma for terminal atoms of 0.01
Uanis(C13) \\sim Ueq, Uanis(C4) \\sim Ueq, Uanis(C3) \\sim Ueq, Uanis(O2) \\sim
Ueq, Uanis(O1) \\sim Ueq: with sigma of 0.005 and sigma for terminal atoms of
0.01
4.a Rotating group:
 O12(H12a,H12b), O11(H11a,H11b)
4.b Aromatic/amide H refined with riding coordinates:
 C7(H7), C10(H10), C13(H13), C11(H11), C4(H4), C3(H3), C15(H15), C16(H16)
4.c Idealised Me refined as rotating group:
 C18(H18a,H18b,H18c), C17(H17a,H17b,H17c)
;
_olex2_submission_special_instructions 'No special instructions were received'

loop_
_space_group_symop_operation_xyz
'x, y, z'
'-x, y, -z+1/2'
'x+1/2, y+1/2, z'
'-x+1/2, y+1/2, -z+1/2'
'-x, -y, -z'
'x, -y, z-1/2'
'-x+1/2, -y+1/2, -z'
'x+1/2, -y+1/2, z-1/2'

loop_
_atom_site_label
_atom_site_type_symbol
_atom_site_fract_x
_atom_site_fract_y
_atom_site_fract_z
_atom_site_U_iso_or_equiv
_atom_site_adp_type
_atom_site_occupancy
_atom_site_site_symmetry_order
_atom_site_calc_flag
_atom_site_refinement_flags_posn
_atom_site_refinement_flags_adp
_atom_site_refinement_flags_occupancy
Gd1 Gd 0.03165(2) 0.42419(3) 0.18219(2) 0.01020(9) Uani 1 1 d . . .
Gd2 Gd 0.07437(2) 0.16794(3) 0.31684(2) 0.00876(9) Uani 1 1 d . . .
O2 O 0.34395(17) 0.7712(4) 0.1919(2) 0.0177(10) Uani 1 1 d . U .
O5 O 0.08274(19) 0.7477(5) -0.0782(2) 0.0226(11) Uani 1 1 d . . .
N1 N 0.0719(2) 0.5856(6) 0.1186(2) 0.0160(11) Uani 1 1 d . . .
C7 C 0.2323(2) 0.8268(6) 0.1729(3) 0.0100(12) Uani 1 1 d . . .
H7 H 0.239523 0.765464 0.144555 0.012 Uiso 1 1 calc R . .
C12 C 0.0860(3) 0.6623(7) 0.0228(3) 0.0197(14) Uani 1 1 d . . .
C6 C 0.1775(2) 0.8499(6) 0.1685(3) 0.0116(12) Uani 1 1 d . . .
C14 C 0.0686(3) 0.6559(7) -0.0504(3) 0.0194(15) Uani 1 1 d . . .
C8 C 0.1095(3) 0.9722(6) 0.2092(3) 0.0130(12) Uani 1 1 d . . .
C10 C 0.1066(2) 0.6788(6) 0.1517(3) 0.0137(13) Uani 1 1 d . . .
H10 H 0.112484 0.687646 0.196627 0.016 Uiso 1 1 calc R . .
C13 C 0.0631(3) 0.5770(7) 0.0549(3) 0.0186(14) Uani 1 1 d . U .
H13 H 0.040008 0.509215 0.030777 0.022 Uiso 1 1 calc R . .
C9 C 0.1343(2) 0.7631(6) 0.1246(3) 0.0104(12) Uani 1 1 d . . .
C1 C 0.3350(2) 0.8584(7) 0.2262(3) 0.0176(14) Uani 1 1 d . . .
C2 C 0.2762(2) 0.8926(7) 0.2181(3) 0.0185(14) Uani 1 1 d . . .
C11 C 0.1234(2) 0.7547(6) 0.0586(3) 0.0130(12) Uani 1 1 d . . .
H11 H 0.141184 0.811418 0.037977 0.016 Uiso 1 1 calc R . .
C4 C 0.2113(3) 1.0074(8) 0.2548(3) 0.0254(16) Uani 1 1 d . U .
H4 H 0.204041 1.068761 0.283135 0.030 Uiso 1 1 calc R . .
O1 O 0.37178(19) 0.9198(6) 0.2700(3) 0.0321(13) Uani 1 1 d . U .
C3 C 0.2652(3) 0.9848(8) 0.2583(4) 0.0265(16) Uani 1 1 d . U .
H3 H 0.294760 1.032274 0.288233 0.032 Uiso 1 1 calc R . .
O6 O 0.0402(2) 0.5589(6) -0.0783(2) 0.0307(13) Uani 1 1 d . . .
O10 O 0.02307(16) 0.2013(4) 0.20322(19) 0.0110(8) Uani 1 1 d . U .
C5 C 0.1677(2) 0.9403(6) 0.2099(3) 0.0143(13) Uani 1 1 d . . .
O4 O 0.06971(17) 0.9671(5) 0.1563(2) 0.0226(11) Uani 1 1 d . . .
O3 O 0.10558(18) 1.0048(5) 0.2625(2) 0.0214(10) Uani 1 1 d . . .
O7 O 0.0194(2) 0.6381(5) 0.2117(2) 0.0262(11) Uani 1 1 d . . .
O12 O 0.03737(19) -0.0254(5) 0.3486(3) 0.0261(11) Uani 1 1 d . . .
H12A H 0.064159 -0.080590 0.366631 0.039 Uiso 1 1 d GR . .
H12B H 0.015793 -0.066021 0.314136 0.039 Uiso 1 1 d GR . .
O11 O 0.1546(2) 0.0652(6) 0.3984(2) 0.0307(12) Uani 1 1 d . . .
H11A H 0.188399 0.111720 0.437289 0.046 Uiso 1 1 d GR . .
H11B H 0.165358 -0.038221 0.404691 0.046 Uiso 1 1 d GR . .
O8 O 0.0593(3) 0.2958(6) 0.1047(3) 0.0528(19) Uani 1 1 d . . .
C15 C 0.000000 0.6916(10) 0.250000 0.027(2) Uani 1 2 d S T P
H15 H 0.000001 0.783987 0.250000 0.032 Uiso 1 2 calc RS T P
N2 N 0.1089(6) 0.1805(15) 0.0552(7) 0.116(4) Uani 1 1 d D U .
C16 C 0.1047(8) 0.2629(16) 0.1033(8) 0.103(4) Uani 1 1 d D U .
H16 H 0.137370 0.294375 0.135550 0.124 Uiso 1 1 calc R . .
C18 C 0.0583(8) 0.115(2) 0.0165(9) 0.140(6) Uani 1 1 d D U .
H18A H 0.035757 0.097373 0.043264 0.210 Uiso 1 1 calc GR . .
H18B H 0.067538 0.032837 0.000045 0.210 Uiso 1 1 calc GR . .
H18C H 0.037624 0.170569 -0.020134 0.210 Uiso 1 1 calc GR . .
O9 O -0.05167(16) 0.3919(4) 0.20331(18) 0.0122(9) Uani 1 1 d . U .
C17 C 0.1651(8) 0.142(2) 0.0594(12) 0.165(7) Uani 1 1 d D U .
H17A H 0.182085 0.213313 0.043243 0.248 Uiso 1 1 calc GR . .
H17B H 0.163165 0.064304 0.033155 0.248 Uiso 1 1 calc GR . .
H17C H 0.187501 0.124000 0.104726 0.248 Uiso 1 1 calc GR . .

loop_
_atom_site_aniso_label
_atom_site_aniso_U_11
_atom_site_aniso_U_22
_atom_site_aniso_U_33
_atom_site_aniso_U_23
_atom_site_aniso_U_13
_atom_site_aniso_U_12
Gd1 0.00775(14) 0.01588(17) 0.00763(14) 0.00049(11) 0.00353(11) -0.00209(11)
Gd2 0.00518(14) 0.01327(16) 0.00803(14) -0.00017(11) 0.00257(11) 0.00132(11)
O2 0.0076(19) 0.019(2) 0.027(2) -0.0046(19) 0.0073(17) -0.0008(17)
O5 0.023(2) 0.033(3) 0.009(2) 0.003(2) 0.0029(18) -0.007(2)
N1 0.014(3) 0.024(3) 0.012(3) 0.004(2) 0.007(2) -0.005(2)
C7 0.009(3) 0.018(3) 0.003(2) 0.000(2) 0.002(2) -0.001(2)
C12 0.017(3) 0.030(4) 0.012(3) -0.001(3) 0.006(3) -0.004(3)
C6 0.010(3) 0.014(3) 0.011(3) 0.003(2) 0.004(2) -0.003(2)
C14 0.016(3) 0.033(4) 0.008(3) 0.005(3) 0.003(2) -0.007(3)
C8 0.016(3) 0.007(3) 0.020(3) -0.004(2) 0.012(3) 0.000(2)
C10 0.007(3) 0.023(4) 0.011(3) -0.002(2) 0.003(2) -0.002(2)
C13 0.016(3) 0.024(3) 0.010(3) -0.001(2) -0.003(2) -0.007(2)
C9 0.005(3) 0.014(3) 0.012(3) 0.002(2) 0.002(2) 0.001(2)
C1 0.008(3) 0.027(4) 0.020(3) -0.004(3) 0.008(2) -0.001(3)
C2 0.004(3) 0.026(4) 0.024(3) -0.006(3) 0.004(2) 0.000(3)
C11 0.007(3) 0.017(3) 0.014(3) 0.004(2) 0.004(2) -0.002(2)
C4 0.019(3) 0.029(3) 0.028(3) -0.014(3) 0.009(2) 0.001(3)
O1 0.012(2) 0.050(3) 0.034(3) -0.024(2) 0.0089(19) -0.004(2)
C3 0.012(3) 0.032(3) 0.035(3) -0.015(3) 0.007(2) -0.005(3)
O6 0.027(3) 0.049(4) 0.012(2) 0.000(2) 0.001(2) -0.022(3)
O10 0.0043(17) 0.020(2) 0.0106(18) 0.0011(16) 0.0046(15) -0.0018(15)
C5 0.007(3) 0.018(3) 0.018(3) -0.004(3) 0.005(2) -0.004(2)
O4 0.006(2) 0.036(3) 0.024(2) -0.008(2) 0.0025(18) 0.005(2)
O3 0.013(2) 0.029(3) 0.022(2) -0.008(2) 0.0058(18) 0.004(2)
O7 0.034(3) 0.022(3) 0.033(3) 0.002(2) 0.025(2) 0.001(2)
O12 0.014(2) 0.020(3) 0.045(3) 0.008(2) 0.012(2) 0.004(2)
O11 0.018(2) 0.043(3) 0.026(3) 0.011(2) 0.002(2) 0.011(2)
O8 0.085(5) 0.034(4) 0.069(4) -0.011(3) 0.065(4) -0.009(3)
C15 0.035(6) 0.020(5) 0.032(6) 0.000 0.019(5) 0.000
N2 0.123(5) 0.124(5) 0.116(5) -0.003(4) 0.061(4) 0.008(4)
C16 0.114(6) 0.106(6) 0.101(5) -0.002(4) 0.051(4) 0.008(4)
C18 0.143(9) 0.162(10) 0.127(9) -0.008(8) 0.061(7) 0.005(8)
O9 0.0051(17) 0.028(2) 0.0047(17) 0.0011(16) 0.0032(14) 0.0017(16)
C17 0.168(10) 0.172(10) 0.169(10) 0.009(8) 0.074(8) 0.022(8)

loop_
_atom_type_symbol
_atom_type_description
_atom_type_scat_dispersion_real
_atom_type_scat_dispersion_imag
_atom_type_scat_source
C C 0.0033 0.0016 'International Tables Vol C Tables 4.2.6.8 and 6.1.1.4'
H H 0.0000 0.0000 'International Tables Vol C Tables 4.2.6.8 and 6.1.1.4'
Gd Gd -0.1653 3.9035 'International Tables Vol C Tables 4.2.6.8 and 6.1.1.4'
N N 0.0061 0.0033 'International Tables Vol C Tables 4.2.6.8 and 6.1.1.4'
O O 0.0106 0.0060 'International Tables Vol C Tables 4.2.6.8 and 6.1.1.4'

loop_
_geom_angle_atom_site_label_1
_geom_angle_atom_site_label_2
_geom_angle_atom_site_label_3
_geom_angle
_geom_angle_site_symmetry_1
_geom_angle_site_symmetry_3
Gd2 Gd1 Gd1 59.857(9) 2 2
Gd2 Gd1 Gd1 59.239(11) . 2
Gd2 Gd1 Gd2 62.129(12) 2 .
N1 Gd1 Gd1 140.14(12) . 2
N1 Gd1 Gd2 149.96(11) . 2
N1 Gd1 Gd2 142.33(12) . .
O1 Gd1 Gd1 108.84(13) 4_545 2
O1 Gd1 Gd2 70.44(12) 4_545 .
O1 Gd1 Gd2 129.69(13) 4_545 2
O1 Gd1 N1 72.09(17) 4_545 .
O1 Gd1 O6 141.06(18) 4_545 5_565
O1 Gd1 O10 92.92(16) 4_545 .
O1 Gd1 O7 96.8(2) 4_545 .
O1 Gd1 O8 77.3(2) 4_545 .
O1 Gd1 O9 73.84(15) 4_545 2
O1 Gd1 O9 143.41(15) 4_545 .
O6 Gd1 Gd1 109.96(13) 5_565 2
O6 Gd1 Gd2 134.96(13) 5_565 .
O6 Gd1 Gd2 74.74(12) 5_565 2
O6 Gd1 N1 76.28(16) 5_565 .
O6 Gd1 O8 72.0(2) 5_565 .
O6 Gd1 O9 145.04(15) 5_565 2
O10 Gd1 Gd1 75.86(9) . 2
O10 Gd1 Gd2 37.11(9) . .
O10 Gd1 Gd2 37.87(9) . 2
O10 Gd1 N1 143.50(16) . .
O10 Gd1 O6 99.38(16) . 5_565
O10 Gd1 O8 71.56(18) . .
O10 Gd1 O9 70.93(15) . .
O10 Gd1 O9 70.27(15) . 2
O7 Gd1 Gd1 69.68(11) . 2
O7 Gd1 Gd2 117.49(12) . .
O7 Gd1 Gd2 118.78(12) . 2
O7 Gd1 N1 70.66(17) . .
O7 Gd1 O6 93.54(19) . 5_565
O7 Gd1 O10 145.51(15) . .
O7 Gd1 O8 142.89(19) . .
O7 Gd1 O9 81.88(16) . .
O7 Gd1 O9 80.84(16) . 2
O8 Gd1 Gd1 147.15(14) . 2
O8 Gd1 Gd2 90.87(15) . 2
O8 Gd1 Gd2 95.30(17) . .
O8 Gd1 N1 72.71(19) . .
O9 Gd1 Gd1 35.79(9) 2 2
O9 Gd1 Gd1 36.40(9) . 2
O9 Gd1 Gd2 77.79(10) . .
O9 Gd1 Gd2 36.90(11) . 2
O9 Gd1 Gd2 77.95(10) 2 2
O9 Gd1 Gd2 36.67(11) 2 .
O9 Gd1 N1 138.66(16) . .
O9 Gd1 N1 131.86(15) 2 .
O9 Gd1 O6 75.20(15) . 5_565
O9 Gd1 O8 124.28(19) . .
O9 Gd1 O8 130.1(2) 2 .
O9 Gd1 O9 69.85(15) . 2
Gd1 Gd2 Gd1 60.903(12) 2 .
Gd1 Gd2 Gd2 59.238(11) 2 2
Gd1 Gd2 Gd2 58.635(9) . 2
O2 Gd2 Gd1 110.08(11) 4_545 2
O2 Gd2 Gd1 70.21(10) 4_545 .
O2 Gd2 Gd2 126.04(10) 4_545 2
O2 Gd2 O11 73.22(16) 4_545 .
O5 Gd2 Gd1 113.54(12) 6_566 .
O5 Gd2 Gd1 64.44(11) 6_566 2
O5 Gd2 Gd2 117.05(11) 6_566 2
O5 Gd2 O2 97.35(16) 6_566 4_545
O5 Gd2 O10 82.17(14) 6_566 2
O5 Gd2 O10 141.00(15) 6_566 .
O5 Gd2 O12 86.07(18) 6_566 .
O5 Gd2 O11 71.55(17) 6_566 .
O10 Gd2 Gd1 76.77(10) . 2
O10 Gd2 Gd1 36.83(10) 2 2
O10 Gd2 Gd1 36.29(10) . .
O10 Gd2 Gd1 76.16(10) 2 .
O10 Gd2 Gd2 35.31(9) 2 2
O10 Gd2 Gd2 35.49(9) . 2
O10 Gd2 O2 91.95(14) . 4_545
O10 Gd2 O2 143.04(15) 2 4_545
O10 Gd2 O10 68.33(15) . 2
O10 Gd2 O12 106.74(16) . .
O10 Gd2 O11 138.75(15) 2 .
O10 Gd2 O11 146.82(16) . .
O3 Gd2 Gd1 98.89(12) 1_545 .
O3 Gd2 Gd1 150.33(11) 1_545 2
O3 Gd2 Gd2 92.16(11) 1_545 2
O3 Gd2 O2 79.15(16) 1_545 4_545
O3 Gd2 O5 144.21(16) 1_545 6_566
O3 Gd2 O10 74.74(15) 1_545 .
O3 Gd2 O10 121.66(15) 1_545 2
O3 Gd2 O12 78.48(17) 1_545 .
O3 Gd2 O11 73.40(17) 1_545 .
O3 Gd2 O9 134.37(15) 1_545 2
O12 Gd2 Gd1 139.05(12) . .
O12 Gd2 Gd1 102.20(11) . 2
O12 Gd2 Gd2 80.52(12) . 2
O12 Gd2 O2 145.70(15) . 4_545
O12 Gd2 O10 71.26(15) . 2
O12 Gd2 O11 75.64(17) . .
O11 Gd2 Gd1 143.43(13) . .
O11 Gd2 Gd1 135.96(13) . 2
O11 Gd2 Gd2 154.10(14) . 2
O9 Gd2 Gd1 36.84(9) 2 2
O9 Gd2 Gd1 37.23(9) 2 .
O9 Gd2 Gd2 75.42(9) 2 2
O9 Gd2 O2 74.09(14) 2 4_545
O9 Gd2 O5 76.31(15) 2 6_566
O9 Gd2 O10 70.04(14) 2 .
O9 Gd2 O10 69.90(14) 2 2
O9 Gd2 O12 139.03(15) 2 .
O9 Gd2 O11 129.97(17) 2 .
C1 O2 Gd2 135.5(4) . 4
C14 O5 Gd2 143.3(4) . 6_565
C10 N1 Gd1 118.6(4) . .
C10 N1 C13 116.9(5) . .
C13 N1 Gd1 124.3(4) . .
C2 C7 C6 121.0(6) . .
C13 C12 C14 119.6(6) . .
C13 C12 C11 118.8(6) . .
C11 C12 C14 121.6(6) . .
C7 C6 C9 116.7(5) . .
C5 C6 C7 118.6(5) . .
C5 C6 C9 124.3(5) . .
O5 C14 C12 117.4(6) . .
O5 C14 O6 125.4(6) . .
O6 C14 C12 117.2(6) . .
O4 C8 C5 118.8(5) . .
O3 C8 C5 116.4(5) . .
O3 C8 O4 124.8(6) . .
N1 C10 C9 124.1(5) . .
N1 C13 C12 123.0(6) . .
C10 C9 C6 118.5(5) . .
C11 C9 C6 123.5(5) . .
C11 C9 C10 117.8(5) . .
O2 C1 C2 119.2(6) . .
O2 C1 O1 125.1(6) . .
O1 C1 C2 115.6(6) . .
C7 C2 C1 120.4(6) . .
C3 C2 C7 119.2(6) . .
C3 C2 C1 120.3(6) . .
C9 C11 C12 119.1(6) . .
C3 C4 C5 120.2(6) . .
C1 O1 Gd1 138.7(4) . 4
C4 C3 C2 120.1(6) . .
C14 O6 Gd1 122.1(4) . 5_565
Gd1 O10 Gd2 106.60(16) . .
Gd1 O10 Gd2 105.29(16) . 2
Gd2 O10 Gd2 109.21(15) . 2
C6 C5 C8 122.7(5) . .
C6 C5 C4 120.7(6) . .
C4 C5 C8 116.6(6) . .
C8 O3 Gd2 144.6(4) . 1_565
C15 O7 Gd1 136.5(6) . .
C16 O8 Gd1 132.5(9) . .
O7 C15 O7 127.6(10) . 2
C16 N2 C18 116.0(15) . .
C16 N2 C17 116.8(17) . .
C18 N2 C17 125.2(17) . .
O8 C16 N2 121.0(16) . .
Gd1 O9 Gd1 107.81(15) . 2
Gd1 O9 Gd2 106.25(16) . 2
Gd2 O9 Gd1 106.10(16) 2 2

loop_
_geom_bond_atom_site_label_1
_geom_bond_atom_site_label_2
_geom_bond_distance
_geom_bond_site_symmetry_2
Gd1 Gd1 3.8687(8) 2
Gd1 Gd2 3.8047(6) 2
Gd1 Gd2 3.8288(6) .
Gd1 N1 2.609(5) .
Gd1 O1 2.343(5) 4_545
Gd1 O6 2.396(5) 5_565
Gd1 O10 2.365(4) .
Gd1 O7 2.346(5) .
Gd1 O8 2.451(6) .
Gd1 O9 2.376(4) .
Gd1 O9 2.411(4) 2
Gd2 Gd2 3.9389(8) 2
Gd2 O2 2.427(4) 4_545
Gd2 O5 2.404(4) 6_566
Gd2 O10 2.422(4) 2
Gd2 O10 2.411(4) .
Gd2 O3 2.359(5) 1_545
Gd2 O12 2.413(5) .
Gd2 O11 2.457(5) .
Gd2 O9 2.380(5) 2
O2 C1 1.245(8) .
O5 C14 1.247(8) .
N1 C10 1.339(8) .
N1 C13 1.342(8) .
C7 C6 1.404(8) .
C7 C2 1.396(8) .
C12 C14 1.514(8) .
C12 C13 1.383(9) .
C12 C11 1.386(9) .
C6 C9 1.490(8) .
C6 C5 1.384(9) .
C14 O6 1.263(8) .
C8 C5 1.532(8) .
C8 O4 1.257(8) .
C8 O3 1.257(7) .
C10 C9 1.385(8) .
C9 C11 1.382(8) .
C1 C2 1.507(8) .
C1 O1 1.261(8) .
C2 C3 1.391(10) .
C4 C3 1.387(10) .
C4 C5 1.395(9) .
O7 C15 1.248(7) .
O8 C16 1.230(17) .
N2 C16 1.388(14) .
N2 C18 1.451(12) .
N2 C17 1.475(12) .

loop_
_smtbx_masks_void_nr
_smtbx_masks_void_average_x
_smtbx_masks_void_average_y
_smtbx_masks_void_average_z
_smtbx_masks_void_volume
_smtbx_masks_void_count_electrons
1 0.250 -0.973 1.000 354.5 112.6
2 0.250 0.817 0.500 354.5 112.6
3 0.750 0.317 0.500 354.5 112.6
4 0.750 -0.473 1.000 354.5 112.6
